data_4315227
loop_
_publ_author_name
'Michael J. Hughes'
'H\'el\`ene P. A. Mercier'
'Gary J. Schrobilgen'

_publ_section_title
;
 Syntheses, Raman Spectra, and X-ray Crystal Structures of
 [XeF5][\m-F(OsO3F2)2] and [M][OsO3F3] (M = XeF5+, Xe2F11+)
;
_journal_name_full 'Inorganic Chemistry'
_journal_page_first 3501
_journal_page_last 3515
_journal_paper_doi 10.1021/ic100062x
_journal_volume 49
_journal_year 2010
_chemical_formula_sum 'F8 O3 Os Xe'
_chemical_formula_weight 521.50
_chemical_name_common 'Xe F5 Os O3 F3'
_chemical_name_systematic
; 
 ? 
;
_space_group_IT_number 86
_symmetry_cell_setting tetragonal
_symmetry_space_group_name_Hall '-P 4bc'
_symmetry_space_group_name_H-M 'P 42/n :2'
_atom_sites_solution_primary direct
_atom_sites_solution_secondary difmap
_audit_creation_method SHELXL-97
_cell_angle_alpha 90.00
_cell_angle_beta 90.00
_cell_angle_gamma 90.00
_cell_formula_units_Z 8
_cell_length_a 16.8876(3)
_cell_length_b 16.8876(3)
_cell_length_c 5.3414(2)
_cell_measurement_temperature 100(2)
_cell_measurement_theta_max 78
_cell_measurement_theta_min 0
_cell_volume 1523.32(7)
_computing_cell_refinement 'Bruker APEX2'
_computing_data_collection 'Bruker APEX2'
_computing_data_reduction 'Bruker Saint'
_computing_molecular_graphics 'SHELXL-97 (Sheldrick, 1997)'
_computing_publication_material 'SHELXL-97 (Sheldrick, 1997)'
_computing_structure_refinement 'SHELXL-97 (Sheldrick, 1997)'
_computing_structure_solution 'SHELXS-97 (Sheldrick, 1990)'
_diffrn_ambient_temperature 100(2)
_diffrn_measured_fraction_theta_full 0.987
_diffrn_measured_fraction_theta_max 0.987
_diffrn_measurement_device_type 'CCD area detector'
_diffrn_measurement_method 'phi and omega scans'
_diffrn_radiation_monochromator graphite
_diffrn_radiation_source 'fine-focus sealed tube'
_diffrn_radiation_type MoK\a
_diffrn_radiation_wavelength 0.71073
_diffrn_reflns_av_R_equivalents 0.0595
_diffrn_reflns_av_sigmaI/netI 0.0349
_diffrn_reflns_limit_h_max 29
_diffrn_reflns_limit_h_min -29
_diffrn_reflns_limit_k_max 12
_diffrn_reflns_limit_k_min -28
_diffrn_reflns_limit_l_max 9
_diffrn_reflns_limit_l_min -9
_diffrn_reflns_number 41027
_diffrn_reflns_theta_full 38.88
_diffrn_reflns_theta_max 38.88
_diffrn_reflns_theta_min 1.71
_exptl_absorpt_coefficient_mu 21.243
_exptl_absorpt_correction_T_max 1
_exptl_absorpt_correction_T_min 0.240
_exptl_absorpt_correction_type multi-scan
_exptl_absorpt_process_details 'Apex2 v2.0-2 (Bruker, 2005)'
_exptl_crystal_colour orange
_exptl_crystal_density_diffrn 4.548
_exptl_crystal_density_method 'not measured'
_exptl_crystal_description block
_exptl_crystal_F_000 1808
_exptl_crystal_size_max 0.21
_exptl_crystal_size_mid 0.21
_exptl_crystal_size_min 0.20
_refine_diff_density_max 3.230
_refine_diff_density_min -2.010
_refine_diff_density_rms 0.333
_refine_ls_extinction_coef 0.00029(5)
_refine_ls_extinction_expression Fc^*^=kFc[1+0.001xFc^2^\l^3^/sin(2\q)]^-1/4^
_refine_ls_extinction_method SHELXL
_refine_ls_goodness_of_fit_ref 1.356
_refine_ls_matrix_type full
_refine_ls_number_parameters 119
_refine_ls_number_reflns 4345
_refine_ls_number_restraints 0
_refine_ls_restrained_S_all 1.356
_refine_ls_R_factor_all 0.0472
_refine_ls_R_factor_gt 0.0356
_refine_ls_shift/su_max 0.001
_refine_ls_shift/su_mean 0.000
_refine_ls_structure_factor_coef Fsqd
_refine_ls_weighting_details 'calc w=1/[\s^2^(Fo^2^)+(0.0239P)^2^+0.0000P] where P=(Fo^2^+2Fc^2^)/3'
_refine_ls_weighting_scheme calc
_refine_ls_wR_factor_gt 0.0703
_refine_ls_wR_factor_ref 0.0729
_reflns_number_gt 3623
_reflns_number_total 4345
_reflns_threshold_expression >2sigma(I)
_cod_data_source_file ic100062x_si_002_2.cif
_cod_data_source_block XeF5OsO3F3
_cod_original_sg_symbol_H-M 'P 42/n'
_cod_database_code 4315227

loop_
_symmetry_equiv_pos_as_xyz
'x, y, z'
'-x+1/2, -y+1/2, z'
'-y, x+1/2, z+1/2'
'y+1/2, -x, z+1/2'
'-x, -y, -z'
'x-1/2, y-1/2, -z'
'y, -x-1/2, -z-1/2'
'-y-1/2, x, -z-1/2'

loop_
_atom_site_label
_atom_site_type_symbol
_atom_site_fract_x
_atom_site_fract_y
_atom_site_fract_z
_atom_site_U_iso_or_equiv
_atom_site_adp_type
_atom_site_occupancy
_atom_site_symmetry_multiplicity
_atom_site_calc_flag
_atom_site_refinement_flags
_atom_site_disorder_assembly
_atom_site_disorder_group
Os1 Os 0.078976(9) 0.698814(9) 0.03703(3) 0.01184(5) Uani 1 1 d . . .
O3 O 0.1703(2) 0.7203(2) -0.0744(6) 0.0234(6) Uani 1 1 d . . .
O1 O 0.0976(2) 0.6702(2) 0.3366(6) 0.0250(7) Uani 1 1 d . . .
F1 F 0.03124(15) 0.75914(15) -0.2505(4) 0.0169(5) Uani 1 1 d . . .
Xe1 Xe -0.066937(14) 0.845112(14) -0.02393(4) 0.01110(5) Uani 1 1 d . . .
F8 F -0.00405(16) 0.91454(15) -0.2087(5) 0.0206(5) Uani 1 1 d . . .
F6 F -0.15564(15) 0.80721(16) 0.1450(5) 0.0207(5) Uani 1 1 d . . .
O2 O 0.05575(18) 0.61212(17) -0.1077(6) 0.0179(5) Uani 1 1 d . . .
F5 F -0.11476(16) 0.80688(17) -0.3148(5) 0.0242(6) Uani 1 1 d . . .
F3 F -0.03761(14) 0.70948(14) 0.1213(5) 0.0163(4) Uani 1 1 d . . .
F2 F 0.06607(15) 0.81032(14) 0.1600(5) 0.0180(5) Uani 1 1 d . . .
F7 F -0.05003(16) 0.90925(17) 0.2554(5) 0.0219(5) Uani 1 1 d . . .
F4 F -0.13724(16) 0.92430(15) -0.0868(5) 0.0200(5) Uani 1 1 d . . .

loop_
_atom_site_aniso_label
_atom_site_aniso_U_11
_atom_site_aniso_U_22
_atom_site_aniso_U_33
_atom_site_aniso_U_23
_atom_site_aniso_U_13
_atom_site_aniso_U_12
Os1 0.00904(7) 0.01013(7) 0.01633(7) -0.00123(4) 0.00042(4) 0.00108(4)
O3 0.0160(15) 0.0199(16) 0.0342(17) -0.0051(13) 0.0053(12) -0.0029(12)
O1 0.0304(18) 0.0228(16) 0.0219(15) -0.0011(12) -0.0042(12) 0.0124(14)
F1 0.0195(12) 0.0184(12) 0.0129(10) 0.0008(8) 0.0026(8) 0.0036(9)
Xe1 0.01046(10) 0.01022(10) 0.01261(9) 0.00107(7) 0.00055(7) 0.00127(7)
F8 0.0212(13) 0.0162(12) 0.0244(12) 0.0064(9) 0.0073(9) 0.0015(10)
F6 0.0130(11) 0.0200(12) 0.0292(13) 0.0068(10) 0.0085(9) 0.0016(9)
O2 0.0150(13) 0.0121(13) 0.0267(14) -0.0049(11) 0.0009(11) 0.0006(10)
F5 0.0210(13) 0.0312(15) 0.0202(12) -0.0086(10) -0.0062(10) 0.0047(11)
F3 0.0128(11) 0.0138(11) 0.0222(11) 0.0042(9) 0.0044(8) 0.0012(8)
F2 0.0168(11) 0.0126(11) 0.0245(12) -0.0058(9) -0.0043(9) 0.0014(9)
F7 0.0198(13) 0.0238(13) 0.0220(12) -0.0085(9) -0.0009(9) 0.0035(10)
F4 0.0183(12) 0.0156(12) 0.0261(12) 0.0064(9) 0.0008(10) 0.0090(9)

loop_
_atom_type_symbol
_atom_type_description
_atom_type_scat_dispersion_real
_atom_type_scat_dispersion_imag
_atom_type_scat_source
O O 0.0106 0.0060 'International Tables Vol C Tables 4.2.6.8 and 6.1.1.4'
F F 0.0171 0.0103 'International Tables Vol C Tables 4.2.6.8 and 6.1.1.4'
Xe Xe -0.4205 1.9578 'International Tables Vol C Tables 4.2.6.8 and 6.1.1.4'
Os Os -1.2165 7.6030 'International Tables Vol C Tables 4.2.6.8 and 6.1.1.4'

loop_
_geom_angle_atom_site_label_1
_geom_angle_atom_site_label_2
_geom_angle_atom_site_label_3
_geom_angle
_geom_angle_site_symmetry_1
_geom_angle_site_symmetry_3
_geom_angle_publ_flag
O3 Os1 O1 102.91(17) . . ?
O3 Os1 O2 103.56(15) . . ?
O1 Os1 O2 103.01(16) . . ?
O3 Os1 F2 90.77(14) . . ?
O1 Os1 F2 88.80(14) . . ?
O2 Os1 F2 158.65(12) . . ?
O3 Os1 F1 89.33(14) . . ?
O1 Os1 F1 159.45(13) . . ?
O2 Os1 F1 89.81(13) . . ?
F2 Os1 F1 74.40(10) . . ?
O3 Os1 F3 160.72(14) . . ?
O1 Os1 F3 89.77(14) . . ?
O2 Os1 F3 87.33(12) . . ?
F2 Os1 F3 74.84(10) . . ?
F1 Os1 F3 74.65(10) . . ?
Os1 F1 Xe1 100.91(9) . . ?
F4 Xe1 F6 79.47(12) . . ?
F4 Xe1 F8 79.16(12) . . ?
F6 Xe1 F8 158.56(11) . . ?
F4 Xe1 F7 79.67(12) . . ?
F6 Xe1 F7 86.28(12) . . ?
F8 Xe1 F7 88.34(12) . . ?
F4 Xe1 F5 79.53(12) . . ?
F6 Xe1 F5 86.35(13) . . ?
F8 Xe1 F5 91.34(13) . . ?
F7 Xe1 F5 158.88(12) . . ?
F4 Xe1 F3 150.56(10) . . ?
F6 Xe1 F3 71.95(9) . . ?
F8 Xe1 F3 129.46(10) . . ?
F7 Xe1 F3 104.87(11) . . ?
F5 Xe1 F3 91.57(11) . . ?
F4 Xe1 F1 139.99(10) . . ?
F6 Xe1 F1 124.41(10) . . ?
F8 Xe1 F1 74.50(10) . . ?
F7 Xe1 F1 128.26(10) . . ?
F5 Xe1 F1 71.64(10) . . ?
F3 Xe1 F1 58.87(8) . . ?
F4 Xe1 F2 145.54(11) . . ?
F6 Xe1 F2 116.59(10) . . ?
F8 Xe1 F2 81.11(11) . . ?
F7 Xe1 F2 71.77(10) . . ?
F5 Xe1 F2 129.01(10) . . ?
F3 Xe1 F2 58.84(8) . . ?
F1 Xe1 F2 57.69(8) . . ?
Os1 F3 Xe1 101.98(9) . . ?
Os1 F2 Xe1 100.83(10) . . ?

loop_
_geom_bond_atom_site_label_1
_geom_bond_atom_site_label_2
_geom_bond_distance
_geom_bond_site_symmetry_2
_geom_bond_publ_flag
Os1 O3 1.692(3) . ?
Os1 O1 1.701(3) . ?
Os1 O2 1.701(3) . ?
Os1 F2 2.006(2) . ?
Os1 F1 2.011(2) . ?
Os1 F3 2.028(2) . ?
F1 Xe1 2.514(2) . ?
Xe1 F4 1.819(2) . ?
Xe1 F6 1.862(2) . ?
Xe1 F8 1.865(3) . ?
Xe1 F7 1.866(2) . ?
Xe1 F5 1.866(3) . ?
Xe1 F3 2.468(2) . ?
Xe1 F2 2.521(3) . ?
